data_1571616
loop_
_publ_author_name
'Wang, Yi'
'Zhang, Yurou'
'Liang, Jiefeng'
'Tan, Bowen'
'Deng, Chong'
'Huang, Wenliang'

_publ_section_title
;
 Neutral inverse-sandwich rare-earth metal complexes of the benzene
 tetraanion.
;
_journal_issue 23
_journal_name_full 'Chemical science'
_journal_page_first 8740
_journal_page_last 8749
_journal_paper_doi 10.1039/d4sc02491e
_journal_volume 15
_journal_year 2024
_chemical_formula_moiety 'C82 H124 N4 Y2'
_chemical_formula_sum 'C82 H124 N4 Y2'
_chemical_formula_weight 1343.66
_space_group_crystal_system monoclinic
_space_group_IT_number 14
_space_group_name_Hall '-P 2ybc'
_space_group_name_H-M_alt 'P 1 21/c 1'
_atom_sites_solution_hydrogens mixed
_audit_creation_date 2023-12-22
_audit_creation_method
;
Olex2 1.5
(compiled 2023.03.06 svn.rbb2c1857 for OlexSys, GUI svn.r6748)
;
_audit_update_record
;
2024-04-04 deposited with the CCDC.	2024-05-13 downloaded from the CCDC.
;
_cell_angle_alpha 90
_cell_angle_beta 96.038(3)
_cell_angle_gamma 90
_cell_formula_units_Z 4
_cell_length_a 22.0209(6)
_cell_length_b 13.3172(3)
_cell_length_c 25.7853(6)
_cell_measurement_reflns_used 12780
_cell_measurement_temperature 179.99(10)
_cell_measurement_theta_max 28.5550
_cell_measurement_theta_min 2.3340
_cell_volume 7519.8(3)
_computing_molecular_graphics 'Olex2 1.5 (Dolomanov et al., 2009)'
_computing_publication_material 'Olex2 1.5 (Dolomanov et al., 2009)'
_computing_structure_refinement 'SHELXL 2018/3 (Sheldrick, 2015)'
_computing_structure_solution 'SHELXT 2018/2 (Sheldrick, 2018)'
_diffrn_ambient_temperature 179.99(10)
_diffrn_detector_area_resol_mean 5.8140
_diffrn_measured_fraction_theta_full 0.996
_diffrn_measured_fraction_theta_max 0.884
_diffrn_measurement_device_type 'XtaLAB AFC12 (RINC): Kappa single'
_diffrn_measurement_method 'phi and omega scans'
_diffrn_radiation_type MoK\a
_diffrn_radiation_wavelength 0.71073
_diffrn_reflns_av_R_equivalents 0.0266
_diffrn_reflns_av_unetI/netI 0.0485
_diffrn_reflns_Laue_measured_fraction_full 0.996
_diffrn_reflns_Laue_measured_fraction_max 0.884
_diffrn_reflns_limit_h_max 21
_diffrn_reflns_limit_h_min -30
_diffrn_reflns_limit_k_max 18
_diffrn_reflns_limit_k_min -15
_diffrn_reflns_limit_l_max 35
_diffrn_reflns_limit_l_min -32
_diffrn_reflns_number 44814
_diffrn_reflns_point_group_measured_fraction_full 0.996
_diffrn_reflns_point_group_measured_fraction_max 0.884
_diffrn_reflns_theta_full 25.242
_diffrn_reflns_theta_max 29.516
_diffrn_reflns_theta_min 1.997
_exptl_absorpt_coefficient_mu 1.580
_exptl_absorpt_correction_T_max 1.00000
_exptl_absorpt_correction_T_min 0.86581
_exptl_absorpt_correction_type multi-scan
_exptl_absorpt_process_details
;
CrysAlisPro 1.171.41.22a (Rigaku Oxford Diffraction, 2019)
Empirical absorption correction using spherical harmonics,
 implemented in SCALE3 ABSPACK scaling algorithm.
;
_exptl_crystal_colour black
_exptl_crystal_colour_primary black
_exptl_crystal_density_diffrn 1.187
_exptl_crystal_description block
_exptl_crystal_F_000 2888
_exptl_crystal_size_max 0.2
_exptl_crystal_size_mid 0.18
_exptl_crystal_size_min 0.16
_refine_diff_density_max 1.427
_refine_diff_density_min -0.880
_refine_diff_density_rms 0.082
_refine_ls_extinction_method none
_refine_ls_goodness_of_fit_ref 1.047
_refine_ls_hydrogen_treatment mixed
_refine_ls_matrix_type full
_refine_ls_number_parameters 831
_refine_ls_number_reflns 18550
_refine_ls_number_restraints 27
_refine_ls_restrained_S_all 1.051
_refine_ls_R_factor_all 0.0895
_refine_ls_R_factor_gt 0.0565
_refine_ls_shift/su_max 0.001
_refine_ls_shift/su_mean 0.000
_refine_ls_structure_factor_coef Fsqd
_refine_ls_weighting_details 'w=1/[\s^2^(Fo^2^)+(0.0845P)^2^+7.9449P] where P=(Fo^2^+2Fc^2^)/3'
_refine_ls_weighting_scheme calc
_refine_ls_wR_factor_gt 0.1473
_refine_ls_wR_factor_ref 0.1649
_reflns_Friedel_coverage 0.000
_reflns_number_gt 13189
_reflns_number_total 18550
_reflns_threshold_expression 'I > 2\s(I)'
_cod_data_source_file d4sc02491e3.cif
_cod_data_source_block 3_CCDC6
_cod_depositor_comments 'Adding full bibliography for 1571610--1571617.cif.'
_cod_database_code 1571616
_shelx_shelxl_version_number 2018/3
_shelx_space_group_comment
;
The symmetry employed for this shelxl refinement is uniquely defined
by the following loop, which should always be used as a source of
symmetry information in preference to the above space-group names.
They are only intended as comments.
;
_olex2_refinement_description
;
1. Fixed Uiso
 At 1.2 times of:
  All C(H) groups, All C(H,H) groups
 At 1.5 times of:
  All C(H,H,H) groups
2. Rigid bond restraints
 C58, C59
 with sigma for 1-2 distances of 0.001 and sigma for 1-3 distances of 0.002
 C74, C75
 with sigma for 1-2 distances of 0.001 and sigma for 1-3 distances of 0.002
 C62, C63
 with sigma for 1-2 distances of 0.001 and sigma for 1-3 distances of 0.002
3. Uiso/Uaniso restraints and constraints
C63 \\sim C64 \\sim C65 \\sim C66: within 2A with sigma of 0.001 and sigma for
terminal atoms of 0.002 within 2A
C61 \\sim C60 \\sim C58 \\sim C59: within 2A with sigma of 0.001 and sigma for
terminal atoms of 0.002 within 2A
4.a Ternary CH refined with riding coordinates:
 C12(H12), C17(H17), C28(H28), C33(H33), C57(H57), C62(H62), C73(H73), C78(H78)
4.b Secondary CH2 refined with riding coordinates:
 C13(H13A,H13B), C15(H15A,H15B), C18(H18A,H18B), C20(H20A,H20B), C29(H29A,
 H29B), C31(H31A,H31B), C34(H34A,H34B), C36(H36A,H36B), C58(H58A,H58B),
 C60(H60A,H60B), C63(H63A,H63B), C65(H65A,H65B), C74(H74A,H74B), C76(H76A,H76B),
  C79(H79A,H79B), C81(H81A,H81B)
4.c Aromatic/amide H refined with riding coordinates:
 C3(H3), C8(H8), C9(H9), C10(H10), C24(H24), C25(H25), C26(H26), C48(H48),
 C53(H53), C54(H54), C55(H55), C69(H69), C70(H70), C71(H71)
4.d Idealised Me refined as rotating group:
 C1(H1A,H1B,H1C), C5(H5A,H5B,H5C), C14(H14A,H14B,H14C), C16(H16A,H16B,H16C),
 C19(H19A,H19B,H19C), C21(H21A,H21B,H21C), C30(H30A,H30B,H30C), C32(H32A,H32B,
 H32C), C35(H35A,H35B,H35C), C37(H37A,H37B,H37C), C38(H38A,H38B,H38C), C45(H45A,
 H45B,H45C), C46(H46A,H46B,H46C), C50(H50A,H50B,H50C), C59(H59A,H59B,H59C),
 C61(H61A,H61B,H61C), C64(H64A,H64B,H64C), C66(H66A,H66B,H66C), C75(H75A,H75B,
 H75C), C77(H77A,H77B,H77C), C80(H80A,H80B,H80C), C82(H82A,H82B,H82C)
;
_olex2_submission_special_instructions 'No special instructions were received'

loop_
_space_group_symop_operation_xyz
'x, y, z'
'-x, y+1/2, -z+1/2'
'-x, -y, -z'
'x, -y-1/2, z-1/2'

loop_
_atom_site_label
_atom_site_type_symbol
_atom_site_fract_x
_atom_site_fract_y
_atom_site_fract_z
_atom_site_U_iso_or_equiv
_atom_site_adp_type
_atom_site_occupancy
_atom_site_site_symmetry_order
_atom_site_calc_flag
_atom_site_refinement_flags_posn
_atom_site_refinement_flags_adp
_atom_site_refinement_flags_occupancy
_atom_site_disorder_assembly
_atom_site_disorder_group
Y1 Y 0.74822(2) 0.39068(2) 0.60176(2) 0.02555(8) Uani 1 1 d . . . . .
Y2 Y 0.75071(2) 0.50059(2) 0.74721(2) 0.02596(8) Uani 1 1 d . . . . .
N1 N 0.74583(11) 0.24007(18) 0.55207(10) 0.0258(5) Uani 1 1 d . . . . .
N2 N 0.75397(12) 0.45019(18) 0.51489(10) 0.0264(5) Uani 1 1 d . . . . .
N3 N 0.68559(12) 0.55087(19) 0.81200(10) 0.0277(5) Uani 1 1 d . . . . .
N4 N 0.82139(12) 0.55363(19) 0.81996(10) 0.0281(5) Uani 1 1 d . . . . .
C1 C 0.74908(17) 0.1152(2) 0.48124(14) 0.0385(8) Uani 1 1 d . . . . .
H1A H 0.789345 0.100420 0.470156 0.058 Uiso 1 1 calc R U . . .
H1B H 0.717856 0.107988 0.451469 0.058 Uiso 1 1 calc R U . . .
H1C H 0.740490 0.068400 0.508859 0.058 Uiso 1 1 calc R U . . .
C2 C 0.74837(14) 0.2215(2) 0.50166(12) 0.0287(6) Uani 1 1 d . . . . .
C3 C 0.75037(15) 0.2972(2) 0.46412(12) 0.0322(7) Uani 1 1 d . . . . .
H3 H 0.750323 0.273880 0.429302 0.039 Uiso 1 1 calc R U . . .
C4 C 0.75243(14) 0.4024(2) 0.46976(12) 0.0302(7) Uani 1 1 d . . . . .
C5 C 0.75221(19) 0.4595(3) 0.41900(13) 0.0420(8) Uani 1 1 d . . . . .
H5A H 0.710783 0.460073 0.400915 0.063 Uiso 1 1 calc R U . . .
H5B H 0.779980 0.426849 0.396935 0.063 Uiso 1 1 calc R U . . .
H5C H 0.765734 0.528694 0.426296 0.063 Uiso 1 1 calc R U . . .
C6 C 0.75070(15) 0.1614(2) 0.58998(12) 0.0284(6) Uani 1 1 d . . . . .
C7 C 0.69872(15) 0.1343(2) 0.61517(13) 0.0328(7) Uani 1 1 d . . . . .
C8 C 0.70767(19) 0.0729(3) 0.65904(15) 0.0461(9) Uani 1 1 d . . . . .
H8 H 0.673452 0.053902 0.676377 0.055 Uiso 1 1 calc R U . . .
C9 C 0.7646(2) 0.0391(3) 0.67785(16) 0.0537(10) Uani 1 1 d . . . . .
H9 H 0.769798 0.000295 0.708898 0.064 Uiso 1 1 calc R U . . .
C10 C 0.81425(18) 0.0615(3) 0.65174(16) 0.0476(9) Uani 1 1 d . . . . .
H10 H 0.853171 0.035362 0.664298 0.057 Uiso 1 1 calc R U . . .
C11 C 0.80882(15) 0.1215(2) 0.60745(13) 0.0319(7) Uani 1 1 d . . . . .
C12 C 0.63489(16) 0.1691(3) 0.59384(15) 0.0412(8) Uani 1 1 d . . . . .
H12 H 0.638078 0.242204 0.585658 0.049 Uiso 1 1 calc R U . . .
C13 C 0.58788(18) 0.1595(3) 0.63356(18) 0.0552(11) Uani 1 1 d . . . . .
H13A H 0.583136 0.087647 0.642071 0.066 Uiso 1 1 calc R U . . .
H13B H 0.603765 0.194518 0.666061 0.066 Uiso 1 1 calc R U . . .
C14 C 0.5256(2) 0.2024(5) 0.6146(2) 0.0807(16) Uani 1 1 d . . . . .
H14A H 0.505423 0.158762 0.587431 0.121 Uiso 1 1 calc R U . . .
H14B H 0.530541 0.269738 0.600264 0.121 Uiso 1 1 calc R U . . .
H14C H 0.500645 0.206447 0.643826 0.121 Uiso 1 1 calc R U . . .
C15 C 0.61381(19) 0.1165(3) 0.54290(17) 0.0540(10) Uani 1 1 d . . . . .
H15A H 0.641835 0.134694 0.516798 0.065 Uiso 1 1 calc R U . . .
H15B H 0.572692 0.141733 0.530005 0.065 Uiso 1 1 calc R U . . .
C16 C 0.6111(3) 0.0021(4) 0.5467(2) 0.0766(16) Uani 1 1 d . . . . .
H16A H 0.594344 -0.025634 0.512967 0.115 Uiso 1 1 calc R U . . .
H16B H 0.584822 -0.016925 0.573482 0.115 Uiso 1 1 calc R U . . .
H16C H 0.652282 -0.024400 0.555992 0.115 Uiso 1 1 calc R U . . .
C17 C 0.86453(15) 0.1458(3) 0.57994(15) 0.0377(8) Uani 1 1 d . . . . .
H17 H 0.849878 0.165359 0.543302 0.045 Uiso 1 1 calc R U . . .
C18 C 0.90813(18) 0.0559(3) 0.57732(18) 0.0477(9) Uani 1 1 d . . . . .
H18A H 0.942453 0.076636 0.557821 0.057 Uiso 1 1 calc R U . . .
H18B H 0.925360 0.038701 0.613230 0.057 Uiso 1 1 calc R U . . .
C19 C 0.8792(2) -0.0366(3) 0.5520(2) 0.0642(13) Uani 1 1 d . . . . .
H19A H 0.864786 -0.022043 0.515552 0.096 Uiso 1 1 calc R U . . .
H19B H 0.844668 -0.057309 0.570562 0.096 Uiso 1 1 calc R U . . .
H19C H 0.909439 -0.090892 0.553465 0.096 Uiso 1 1 calc R U . . .
C20 C 0.89862(17) 0.2364(3) 0.60585(19) 0.0526(11) Uani 1 1 d . . . . .
H20A H 0.868822 0.290609 0.610263 0.063 Uiso 1 1 calc R U . . .
H20B H 0.917106 0.216489 0.641004 0.063 Uiso 1 1 calc R U . . .
C21 C 0.9484(2) 0.2772(4) 0.5752(3) 0.097(2) Uani 1 1 d . . . . .
H21A H 0.930680 0.296222 0.540121 0.145 Uiso 1 1 calc R U . . .
H21B H 0.979613 0.225494 0.572634 0.145 Uiso 1 1 calc R U . . .
H21C H 0.967107 0.336298 0.593057 0.145 Uiso 1 1 calc R U . . .
C22 C 0.75188(14) 0.5584(2) 0.51521(11) 0.0275(6) Uani 1 1 d . . . . .
C23 C 0.80575(15) 0.6127(2) 0.53118(12) 0.0296(7) Uani 1 1 d . . . . .
C24 C 0.80101(16) 0.7170(3) 0.53545(14) 0.0375(8) Uani 1 1 d . . . . .
H24 H 0.836634 0.754972 0.546167 0.045 Uiso 1 1 calc R U . . .
C25 C 0.74624(18) 0.7660(3) 0.52458(15) 0.0425(9) Uani 1 1 d . . . . .
H25 H 0.744196 0.836848 0.528470 0.051 Uiso 1 1 calc R U . . .
C26 C 0.69466(17) 0.7127(3) 0.50813(14) 0.0380(8) Uani 1 1 d . . . . .
H26 H 0.657151 0.747425 0.500131 0.046 Uiso 1 1 calc R U . . .
C27 C 0.69594(15) 0.6083(2) 0.50284(12) 0.0323(7) Uani 1 1 d . . . . .
C28 C 0.86764(15) 0.5608(2) 0.54151(13) 0.0323(7) Uani 1 1 d . . . . .
H28 H 0.861045 0.498863 0.562084 0.039 Uiso 1 1 calc R U . . .
C29 C 0.91490(17) 0.6248(3) 0.57479(18) 0.0481(10) Uani 1 1 d . . . . .
H29A H 0.921531 0.687667 0.555675 0.058 Uiso 1 1 calc R U . . .
H29B H 0.897755 0.643426 0.607448 0.058 Uiso 1 1 calc R U . . .
C30 C 0.97676(19) 0.5741(4) 0.5889(2) 0.0671(13) Uani 1 1 d . . . . .
H30A H 0.996436 0.562128 0.557111 0.101 Uiso 1 1 calc R U . . .
H30B H 0.970709 0.509895 0.606247 0.101 Uiso 1 1 calc R U . . .
H30C H 1.002767 0.617694 0.612447 0.101 Uiso 1 1 calc R U . . .
C31 C 0.89243(19) 0.5264(3) 0.49078(15) 0.0449(9) Uani 1 1 d . . . . .
H31A H 0.931934 0.491781 0.499760 0.054 Uiso 1 1 calc R U . . .
H31B H 0.863645 0.477022 0.473129 0.054 Uiso 1 1 calc R U . . .
C32 C 0.9017(2) 0.6109(4) 0.4531(2) 0.0707(14) Uani 1 1 d . . . . .
H32A H 0.918485 0.583684 0.422277 0.106 Uiso 1 1 calc R U . . .
H32B H 0.930197 0.660207 0.470138 0.106 Uiso 1 1 calc R U . . .
H32C H 0.862450 0.643411 0.442457 0.106 Uiso 1 1 calc R U . . .
C33 C 0.63784(16) 0.5526(3) 0.48318(13) 0.0368(8) Uani 1 1 d . . . . .
H33 H 0.650876 0.483947 0.473185 0.044 Uiso 1 1 calc R U . . .
C34 C 0.59471(18) 0.5373(3) 0.52551(16) 0.0498(10) Uani 1 1 d . . . . .
H34A H 0.617536 0.502480 0.555398 0.060 Uiso 1 1 calc R U . . .
H34B H 0.561153 0.492304 0.511473 0.060 Uiso 1 1 calc R U . . .
C35 C 0.5664(2) 0.6333(4) 0.5459(2) 0.0717(14) Uani 1 1 d . . . . .
H35A H 0.542594 0.667791 0.516935 0.108 Uiso 1 1 calc R U . . .
H35B H 0.599007 0.677762 0.561119 0.108 Uiso 1 1 calc R U . . .
H35C H 0.539667 0.615541 0.572507 0.108 Uiso 1 1 calc R U . . .
C36 C 0.60703(18) 0.6009(3) 0.43293(15) 0.0472(9) Uani 1 1 d . . . . .
H36A H 0.588109 0.665173 0.441893 0.057 Uiso 1 1 calc R U . . .
H36B H 0.638660 0.616234 0.409501 0.057 Uiso 1 1 calc R U . . .
C37 C 0.5584(2) 0.5347(4) 0.40394(18) 0.0633(12) Uani 1 1 d . . . . .
H37A H 0.544164 0.565598 0.370359 0.095 Uiso 1 1 calc R U . . .
H37B H 0.523943 0.527345 0.424816 0.095 Uiso 1 1 calc R U . . .
H37C H 0.575715 0.468400 0.397972 0.095 Uiso 1 1 calc R U . . .
C38 C 0.61239(19) 0.4339(4) 0.66531(17) 0.0587(11) Uani 1 1 d . . . . .
H38A H 0.593771 0.480465 0.638806 0.088 Uiso 1 1 calc R U . . .
H38B H 0.600861 0.453309 0.699601 0.088 Uiso 1 1 calc R U . . .
H38C H 0.598011 0.365566 0.657007 0.088 Uiso 1 1 calc R U . . .
C39 C 0.68141(15) 0.4377(3) 0.66609(12) 0.0371(8) Uani 1 1 d . . . . .
C40 C 0.71780(17) 0.3587(3) 0.69158(13) 0.0344(8) Uani 1 1 d . . . . .
C41 C 0.78434(17) 0.3614(3) 0.69566(13) 0.0363(8) Uani 1 1 d . . . . .
C42 C 0.81567(15) 0.4472(3) 0.67477(13) 0.0404(9) Uani 1 1 d . . . . .
C43 C 0.7786(2) 0.5359(3) 0.66027(13) 0.0438(10) Uani 1 1 d . . . . .
C44 C 0.7127(2) 0.5308(3) 0.65565(13) 0.0424(9) Uani 1 1 d . . . . .
C45 C 0.88450(19) 0.4564(5) 0.68218(18) 0.0681(14) Uani 1 1 d . . . . .
H45A H 0.902016 0.396450 0.700025 0.102 Uiso 1 1 calc R U . . .
H45B H 0.896047 0.515999 0.703236 0.102 Uiso 1 1 calc R U . . .
H45C H 0.900041 0.462664 0.648082 0.102 Uiso 1 1 calc R U . . .
C46 C 0.64625(17) 0.6116(3) 0.89351(14) 0.0434(9) Uani 1 1 d . . . . .
H46A H 0.628318 0.676379 0.882236 0.065 Uiso 1 1 calc R U . . .
H46B H 0.662638 0.615746 0.930283 0.065 Uiso 1 1 calc R U . . .
H46C H 0.614786 0.559357 0.889212 0.065 Uiso 1 1 calc R U . . .
C47 C 0.69784(15) 0.5856(2) 0.86037(12) 0.0307(7) Uani 1 1 d . . . . .
C48 C 0.75605(15) 0.6015(2) 0.88591(12) 0.0305(7) Uani 1 1 d . . . . .
H48 H 0.757159 0.624120 0.920933 0.037 Uiso 1 1 calc R U . . .
C49 C 0.81315(15) 0.5888(2) 0.86739(12) 0.0298(7) Uani 1 1 d . . . . .
C50 C 0.86715(17) 0.6204(3) 0.90499(14) 0.0415(8) Uani 1 1 d . . . . .
H50A H 0.896274 0.564698 0.909962 0.062 Uiso 1 1 calc R U . . .
H50B H 0.853039 0.638376 0.938570 0.062 Uiso 1 1 calc R U . . .
H50C H 0.887116 0.678504 0.890790 0.062 Uiso 1 1 calc R U . . .
C51 C 0.62206(15) 0.5442(3) 0.79179(12) 0.0332(7) Uani 1 1 d . . . . .
C52 C 0.58734(18) 0.4599(3) 0.80129(14) 0.0439(9) Uani 1 1 d . . . . .
C53 C 0.5263(2) 0.4582(4) 0.78064(18) 0.0621(12) Uani 1 1 d . . . . .
H53 H 0.502215 0.400883 0.786397 0.075 Uiso 1 1 calc R U . . .
C54 C 0.5001(2) 0.5366(5) 0.7523(2) 0.0759(16) Uani 1 1 d . . . . .
H54 H 0.457950 0.534652 0.739951 0.091 Uiso 1 1 calc R U . . .
C55 C 0.5344(2) 0.6171(4) 0.74201(19) 0.0688(14) Uani 1 1 d . . . . .
H55 H 0.516152 0.670416 0.721413 0.083 Uiso 1 1 calc R U . . .
C56 C 0.59635(18) 0.6233(3) 0.76113(16) 0.0489(10) Uani 1 1 d . . . . .
C57 C 0.6144(2) 0.3712(3) 0.8342(2) 0.0645(13) Uani 1 1 d . . . . .
H57 H 0.653623 0.391721 0.854522 0.077 Uiso 1 1 calc R U . . .
C58 C 0.5691(3) 0.3240(5) 0.8726(3) 0.0986(15) Uani 1 1 d . U . . .
H58A H 0.537305 0.286018 0.850709 0.118 Uiso 1 1 calc R U . . .
H58B H 0.592833 0.274324 0.894974 0.118 Uiso 1 1 calc R U . . .
C59 C 0.5394(3) 0.3852(5) 0.9050(3) 0.0997(15) Uani 1 1 d . U . . .
H59A H 0.511551 0.430200 0.883962 0.150 Uiso 1 1 calc R U . . .
H59B H 0.569534 0.425139 0.926856 0.150 Uiso 1 1 calc R U . . .
H59C H 0.516091 0.343818 0.927344 0.150 Uiso 1 1 calc R U . . .
C60 C 0.6261(5) 0.2873(5) 0.7955(3) 0.154(3) Uani 1 1 d . U . . .
H60A H 0.585631 0.266895 0.778491 0.185 Uiso 1 1 calc R U . . .
H60B H 0.647976 0.318958 0.768084 0.185 Uiso 1 1 calc R U . . .
C61 C 0.6563(5) 0.2021(5) 0.8091(4) 0.158(3) Uani 1 1 d . U . . .
H61A H 0.658462 0.160179 0.778060 0.236 Uiso 1 1 calc R U . . .
H61B H 0.634807 0.165519 0.834593 0.236 Uiso 1 1 calc R U . . .
H61C H 0.697776 0.218278 0.824449 0.236 Uiso 1 1 calc R U . . .
C62 C 0.6328(2) 0.7135(3) 0.74799(19) 0.0619(11) Uani 1 1 d . U . . .
H62 H 0.677014 0.694518 0.752817 0.074 Uiso 1 1 calc R U . . .
C63 C 0.6231(3) 0.7990(5) 0.7862(2) 0.0884(14) Uani 1 1 d . U . . .
H63A H 0.580485 0.822549 0.778389 0.106 Uiso 1 1 calc R U . . .
H63B H 0.626608 0.769817 0.821649 0.106 Uiso 1 1 calc R U . . .
C64 C 0.6632(3) 0.8892(5) 0.7881(2) 0.0992(15) Uani 1 1 d . U . . .
H64A H 0.659912 0.921153 0.753656 0.149 Uiso 1 1 calc R U . . .
H64B H 0.705648 0.868963 0.797972 0.149 Uiso 1 1 calc R U . . .
H64C H 0.650508 0.936757 0.813829 0.149 Uiso 1 1 calc R U . . .
C65 C 0.6166(3) 0.7472(4) 0.6887(2) 0.0709(11) Uani 1 1 d . U . . .
H65A H 0.604066 0.687165 0.667568 0.085 Uiso 1 1 calc R U . . .
H65B H 0.581258 0.793521 0.686686 0.085 Uiso 1 1 calc R U . . .
C66 C 0.6670(3) 0.7970(4) 0.6656(2) 0.0763(12) Uani 1 1 d . U . . .
H66A H 0.656913 0.802571 0.627808 0.114 Uiso 1 1 calc R U . . .
H66B H 0.704457 0.757441 0.673046 0.114 Uiso 1 1 calc R U . . .
H66C H 0.673335 0.864277 0.680682 0.114 Uiso 1 1 calc R U . . .
C67 C 0.88330(15) 0.5493(3) 0.80808(13) 0.0377(8) Uani 1 1 d . . . . .
C68 C 0.91022(18) 0.6361(4) 0.78887(15) 0.0531(11) Uani 1 1 d . . . . .
C69 C 0.9697(2) 0.6280(5) 0.77656(18) 0.0735(16) Uani 1 1 d . . . . .
H69 H 0.988876 0.685305 0.763538 0.088 Uiso 1 1 calc R U . . .
C70 C 1.0016(2) 0.5409(5) 0.7825(2) 0.0767(17) Uani 1 1 d . . . . .
H70 H 1.042288 0.538046 0.773529 0.092 Uiso 1 1 calc R U . . .
C71 C 0.9754(2) 0.4571(4) 0.8013(2) 0.0744(15) Uani 1 1 d . . . . .
H71 H 0.998390 0.396836 0.806118 0.089 Uiso 1 1 calc R U . . .
C72 C 0.91436(19) 0.4594(3) 0.8137(2) 0.0569(11) Uani 1 1 d . . . . .
C73 C 0.8761(2) 0.7412(4) 0.7868(2) 0.0772(17) Uani 1 1 d . . . . .
H73 H 0.845375 0.735001 0.812634 0.093 Uiso 1 1 calc R U . . .
C74 C 0.8379(2) 0.7597(4) 0.73413(19) 0.0665(12) Uani 1 1 d . U . . .
H74A H 0.813310 0.698869 0.724916 0.080 Uiso 1 1 calc R U . . .
H74B H 0.809104 0.815381 0.738570 0.080 Uiso 1 1 calc R U . . .
C75 C 0.8733(3) 0.7848(4) 0.68944(19) 0.0809(16) Uani 1 1 d . U . . .
H75A H 0.846454 0.780181 0.656714 0.121 Uiso 1 1 calc R U . . .
H75B H 0.907243 0.737426 0.688614 0.121 Uiso 1 1 calc R U . . .
H75C H 0.889418 0.853248 0.693687 0.121 Uiso 1 1 calc R U . . .
C76 C 0.9159(3) 0.8275(4) 0.80608(19) 0.0828(17) Uani 1 1 d . . . . .
H76A H 0.947294 0.838265 0.781841 0.099 Uiso 1 1 calc R U . . .
H76B H 0.937237 0.810204 0.840646 0.099 Uiso 1 1 calc R U . . .
C77 C 0.8798(4) 0.9266(5) 0.8109(3) 0.112(2) Uani 1 1 d . . . . .
H77A H 0.863045 0.949025 0.776087 0.168 Uiso 1 1 calc R U . . .
H77B H 0.907200 0.978232 0.827151 0.168 Uiso 1 1 calc R U . . .
H77C H 0.846350 0.914999 0.832398 0.168 Uiso 1 1 calc R U . . .
C78 C 0.8835(2) 0.3665(4) 0.8294(2) 0.0712(14) Uani 1 1 d . . . . .
H78 H 0.839181 0.375442 0.817235 0.085 Uiso 1 1 calc R U . . .
C79 C 0.8873(2) 0.3593(4) 0.8843(3) 0.0764(15) Uani 1 1 d . . . . .
H79A H 0.864413 0.298683 0.892911 0.092 Uiso 1 1 calc R U . . .
H79B H 0.865703 0.417948 0.897155 0.092 Uiso 1 1 calc R U . . .
C80 C 0.9502(3) 0.3542(6) 0.9152(3) 0.111(2) Uani 1 1 d . . . . .
H80A H 0.971899 0.294681 0.904531 0.166 Uiso 1 1 calc R U . . .
H80B H 0.945523 0.350030 0.952490 0.166 Uiso 1 1 calc R U . . .
H80C H 0.973460 0.414613 0.908348 0.166 Uiso 1 1 calc R U . . .
C81 C 0.9040(3) 0.2678(5) 0.8022(2) 0.0836(17) Uani 1 1 d . . . . .
H81A H 0.906904 0.282198 0.764849 0.100 Uiso 1 1 calc R U . . .
H81B H 0.945178 0.248667 0.818149 0.100 Uiso 1 1 calc R U . . .
C82 C 0.8641(4) 0.1859(5) 0.8060(3) 0.131(3) Uani 1 1 d . . . . .
H82A H 0.873154 0.133594 0.781146 0.196 Uiso 1 1 calc R U . . .
H82B H 0.821780 0.208369 0.797906 0.196 Uiso 1 1 calc R U . . .
H82C H 0.869639 0.158655 0.841456 0.196 Uiso 1 1 calc R U . . .
H44 H 0.6877(18) 0.584(3) 0.6387(16) 0.051(11) Uiso 1 1 d . . . . .
H43 H 0.798(2) 0.579(4) 0.6445(19) 0.074(15) Uiso 1 1 d . . . . .
H41 H 0.8072(16) 0.300(3) 0.7078(14) 0.040(10) Uiso 1 1 d . . . . .
H40 H 0.7060(16) 0.302(3) 0.6988(14) 0.031(9) Uiso 1 1 d . . . . .

loop_
_atom_site_aniso_label
_atom_site_aniso_U_11
_atom_site_aniso_U_22
_atom_site_aniso_U_33
_atom_site_aniso_U_23
_atom_site_aniso_U_13
_atom_site_aniso_U_12
Y1 0.03147(16) 0.02465(15) 0.02090(14) -0.00300(11) 0.00446(11) -0.00016(12)
Y2 0.03317(16) 0.02447(15) 0.02097(14) -0.00282(11) 0.00633(11) -0.00106(12)
N1 0.0293(13) 0.0220(12) 0.0264(12) -0.0012(10) 0.0038(10) -0.0021(10)
N2 0.0313(14) 0.0222(13) 0.0260(12) 0.0013(10) 0.0049(10) -0.0003(10)
N3 0.0337(14) 0.0262(13) 0.0237(12) 0.0005(10) 0.0061(10) 0.0061(11)
N4 0.0309(14) 0.0279(14) 0.0262(13) -0.0042(10) 0.0073(10) -0.0035(11)
C1 0.049(2) 0.0305(18) 0.0364(18) -0.0120(14) 0.0050(15) -0.0044(15)
C2 0.0306(16) 0.0264(15) 0.0289(15) -0.0050(13) 0.0022(12) -0.0022(13)
C3 0.0401(18) 0.0332(17) 0.0243(15) -0.0040(13) 0.0075(13) -0.0018(14)
C4 0.0316(16) 0.0340(17) 0.0255(15) 0.0030(13) 0.0056(12) -0.0019(13)
C5 0.061(2) 0.042(2) 0.0243(16) 0.0056(15) 0.0095(15) -0.0002(18)
C6 0.0359(17) 0.0206(15) 0.0287(15) -0.0039(12) 0.0035(13) -0.0032(13)
C7 0.0350(17) 0.0265(16) 0.0373(17) 0.0010(13) 0.0055(14) -0.0043(13)
C8 0.051(2) 0.040(2) 0.049(2) 0.0136(17) 0.0137(18) -0.0024(18)
C9 0.067(3) 0.046(2) 0.047(2) 0.0204(19) 0.002(2) 0.001(2)
C10 0.043(2) 0.041(2) 0.056(2) 0.0115(18) -0.0070(18) 0.0016(17)
C11 0.0319(16) 0.0239(16) 0.0390(18) -0.0017(13) -0.0016(14) -0.0022(13)
C12 0.0332(18) 0.041(2) 0.050(2) 0.0047(17) 0.0086(16) -0.0046(15)
C13 0.040(2) 0.062(3) 0.067(3) -0.003(2) 0.019(2) -0.005(2)
C14 0.039(2) 0.099(4) 0.106(4) -0.011(3) 0.019(3) 0.003(3)
C15 0.037(2) 0.068(3) 0.056(3) -0.003(2) 0.0026(18) -0.003(2)
C16 0.088(4) 0.070(3) 0.073(3) -0.021(3) 0.014(3) -0.029(3)
C17 0.0293(17) 0.0283(16) 0.055(2) -0.0059(15) 0.0040(15) 0.0000(14)
C18 0.040(2) 0.035(2) 0.068(3) -0.0073(18) 0.0044(19) 0.0049(16)
C19 0.059(3) 0.037(2) 0.095(4) -0.023(2) 0.004(3) 0.005(2)
C20 0.0315(19) 0.035(2) 0.091(3) -0.018(2) 0.004(2) -0.0016(16)
C21 0.056(3) 0.049(3) 0.193(7) -0.027(4) 0.054(4) -0.022(2)
C22 0.0359(17) 0.0246(15) 0.0230(14) 0.0051(12) 0.0085(12) 0.0002(13)
C23 0.0347(16) 0.0262(15) 0.0292(15) 0.0027(13) 0.0089(13) -0.0012(13)
C24 0.0404(19) 0.0273(17) 0.046(2) 0.0013(15) 0.0083(15) -0.0037(15)
C25 0.053(2) 0.0259(17) 0.049(2) 0.0023(15) 0.0109(18) 0.0024(16)
C26 0.0416(19) 0.0317(17) 0.0415(19) 0.0070(15) 0.0074(15) 0.0074(15)
C27 0.0372(17) 0.0326(17) 0.0274(15) 0.0058(13) 0.0045(13) 0.0007(14)
C28 0.0313(17) 0.0267(16) 0.0401(18) 0.0004(14) 0.0095(14) -0.0031(13)
C29 0.0344(19) 0.037(2) 0.072(3) -0.0085(19) 0.0035(18) -0.0045(16)
C30 0.039(2) 0.059(3) 0.100(4) -0.019(3) -0.006(2) -0.001(2)
C31 0.046(2) 0.048(2) 0.043(2) 0.0044(17) 0.0156(17) 0.0069(17)
C32 0.070(3) 0.081(4) 0.067(3) 0.023(3) 0.036(3) 0.004(3)
C33 0.0348(18) 0.0392(19) 0.0357(18) 0.0042(15) 0.0009(14) 0.0009(15)
C34 0.043(2) 0.062(3) 0.045(2) 0.0048(19) 0.0067(17) -0.0126(19)
C35 0.062(3) 0.085(4) 0.074(3) -0.016(3) 0.032(3) -0.013(3)
C36 0.045(2) 0.052(2) 0.043(2) 0.0067(18) -0.0039(17) 0.0040(18)
C37 0.055(3) 0.076(3) 0.054(3) -0.002(2) -0.013(2) -0.004(2)
C38 0.045(2) 0.087(3) 0.043(2) -0.012(2) 0.0013(18) 0.008(2)
C39 0.0339(18) 0.052(2) 0.0257(16) -0.0081(15) 0.0040(13) 0.0012(16)
C40 0.047(2) 0.0305(17) 0.0266(16) -0.0029(13) 0.0107(14) -0.0118(15)
C41 0.049(2) 0.0332(17) 0.0254(16) -0.0025(13) -0.0022(14) 0.0164(16)
C42 0.0266(16) 0.065(3) 0.0302(17) -0.0147(17) 0.0066(13) -0.0088(17)
C43 0.076(3) 0.0313(18) 0.0265(17) -0.0029(14) 0.0185(18) -0.0226(19)
C44 0.069(3) 0.0351(19) 0.0239(16) 0.0009(14) 0.0100(16) 0.0194(19)
C45 0.041(2) 0.114(4) 0.050(2) -0.032(3) 0.0129(19) -0.016(3)
C46 0.044(2) 0.055(2) 0.0333(18) -0.0090(17) 0.0116(15) 0.0119(18)
C47 0.0386(18) 0.0260(16) 0.0287(15) -0.0006(12) 0.0093(13) 0.0076(13)
C48 0.0391(18) 0.0317(17) 0.0217(14) -0.0039(12) 0.0079(13) 0.0012(14)
C49 0.0386(17) 0.0263(16) 0.0248(15) -0.0026(12) 0.0038(13) -0.0031(13)
C50 0.044(2) 0.048(2) 0.0317(17) -0.0087(16) 0.0028(15) -0.0075(17)
C51 0.0303(16) 0.0442(19) 0.0258(15) -0.0044(14) 0.0062(13) 0.0106(15)
C52 0.049(2) 0.047(2) 0.0358(19) -0.0074(16) 0.0014(16) -0.0037(18)
C53 0.048(2) 0.083(3) 0.054(3) -0.006(2) -0.002(2) -0.015(2)
C54 0.039(2) 0.130(5) 0.057(3) 0.013(3) -0.004(2) -0.004(3)
C55 0.044(2) 0.103(4) 0.059(3) 0.025(3) 0.003(2) 0.029(3)
C56 0.041(2) 0.062(3) 0.046(2) 0.0164(19) 0.0156(17) 0.0172(19)
C57 0.052(3) 0.035(2) 0.105(4) 0.002(2) 0.003(3) -0.0070(19)
C58 0.110(4) 0.107(4) 0.081(3) 0.021(3) 0.024(3) -0.003(3)
C59 0.108(4) 0.110(4) 0.084(3) 0.020(3) 0.026(3) -0.003(3)
C60 0.245(8) 0.075(3) 0.168(6) 0.039(4) 0.148(6) 0.042(4)
C61 0.247(8) 0.078(3) 0.174(6) 0.035(4) 0.144(6) 0.042(4)
C62 0.049(2) 0.060(2) 0.079(3) 0.0348(18) 0.018(2) 0.021(2)
C63 0.111(4) 0.098(3) 0.056(2) 0.001(2) 0.010(2) -0.040(3)
C64 0.120(4) 0.108(3) 0.069(3) 0.000(2) 0.011(3) -0.039(3)
C65 0.097(3) 0.054(2) 0.063(2) 0.0031(19) 0.014(2) 0.010(2)
C66 0.106(3) 0.055(2) 0.068(2) 0.0066(19) 0.011(2) 0.002(2)
C67 0.0310(17) 0.055(2) 0.0279(16) -0.0129(15) 0.0060(13) -0.0105(16)
C68 0.039(2) 0.087(3) 0.0327(19) 0.003(2) 0.0011(16) -0.025(2)
C69 0.043(2) 0.129(5) 0.048(3) 0.007(3) 0.003(2) -0.034(3)
C70 0.035(2) 0.134(5) 0.064(3) -0.023(3) 0.020(2) -0.031(3)
C71 0.043(2) 0.087(4) 0.096(4) -0.031(3) 0.021(3) 0.006(3)
C72 0.038(2) 0.052(2) 0.084(3) -0.018(2) 0.020(2) -0.0036(19)
C73 0.046(2) 0.097(4) 0.087(4) 0.065(3) 0.001(2) -0.011(3)
C74 0.077(3) 0.057(3) 0.066(3) -0.005(2) 0.008(2) -0.015(2)
C75 0.107(4) 0.082(4) 0.054(3) -0.026(3) 0.016(2) -0.034(3)
C76 0.141(5) 0.063(3) 0.045(3) -0.002(2) 0.013(3) -0.004(3)
C77 0.165(7) 0.069(4) 0.093(5) -0.003(4) -0.029(5) -0.016(4)
C78 0.055(3) 0.070(3) 0.091(4) 0.011(3) 0.022(3) 0.022(2)
C79 0.072(3) 0.044(3) 0.114(5) -0.003(3) 0.012(3) 0.003(2)
C80 0.086(4) 0.138(6) 0.109(5) 0.053(5) 0.017(4) 0.055(4)
C81 0.091(4) 0.085(4) 0.072(3) 0.017(3) -0.003(3) 0.020(3)
C82 0.182(9) 0.068(4) 0.137(7) -0.015(4) -0.005(6) 0.024(5)

loop_
_atom_type_symbol
_atom_type_description
_atom_type_scat_dispersion_real
_atom_type_scat_dispersion_imag
_atom_type_scat_source
C C 0.0033 0.0016 'International Tables Vol C Tables 4.2.6.8 and 6.1.1.4'
H H 0.0000 0.0000 'International Tables Vol C Tables 4.2.6.8 and 6.1.1.4'
N N 0.0061 0.0033 'International Tables Vol C Tables 4.2.6.8 and 6.1.1.4'
Y Y -2.7962 3.5667 'International Tables Vol C Tables 4.2.6.8 and 6.1.1.4'

loop_
_geom_angle_atom_site_label_1
_geom_angle_atom_site_label_2
_geom_angle_atom_site_label_3
_geom_angle
_geom_angle_site_symmetry_1
_geom_angle_site_symmetry_3
_geom_angle_publ_flag
N1 Y1 Y2 143.81(6) . . ?
N1 Y1 N2 77.01(8) . . ?
N1 Y1 C39 127.50(11) . . ?
N1 Y1 C40 111.13(10) . . ?
N1 Y1 C41 112.18(10) . . ?
N1 Y1 C42 131.76(12) . . ?
N1 Y1 C43 165.25(13) . . ?
N1 Y1 C44 159.78(12) . . ?
N2 Y1 Y2 139.11(6) . . ?
N2 Y1 C39 130.85(11) . . ?
N2 Y1 C40 164.65(11) . . ?
N2 Y1 C41 156.41(11) . . ?
N2 Y1 C42 122.86(11) . . ?
N2 Y1 C43 105.76(10) . . ?
N2 Y1 C44 108.88(10) . . ?
C39 Y1 Y2 38.17(8) . . ?
C39 Y1 C40 33.88(12) . . ?
C39 Y1 C41 61.91(12) . . ?
C39 Y1 C43 61.85(13) . . ?
C39 Y1 C44 34.45(13) . . ?
C40 Y1 Y2 35.04(8) . . ?
C41 Y1 Y2 35.02(8) . . ?
C41 Y1 C40 33.83(12) . . ?
C41 Y1 C43 59.87(12) . . ?
C41 Y1 C44 70.38(11) . . ?
C42 Y1 Y2 37.38(8) . . ?
C42 Y1 C39 75.55(11) . . ?
C42 Y1 C40 62.11(12) . . ?
C42 Y1 C41 34.80(13) . . ?
C42 Y1 C43 34.66(14) . . ?
C42 Y1 C44 62.14(13) . . ?
C43 Y1 Y2 34.82(8) . . ?
C43 Y1 C40 69.85(11) . . ?
C43 Y1 C44 33.59(14) . . ?
C44 Y1 Y2 35.37(8) . . ?
C44 Y1 C40 59.03(12) . . ?
N3 Y2 Y1 142.90(6) . . ?
N3 Y2 N4 76.22(9) . . ?
N3 Y2 C39 107.84(10) . . ?
N3 Y2 C40 117.53(10) . . ?
N3 Y2 C41 145.68(11) . . ?
N3 Y2 C42 177.23(10) . . ?
N3 Y2 C43 144.32(12) . . ?
N3 Y2 C44 117.00(11) . . ?
N4 Y2 Y1 140.88(6) . . ?
N4 Y2 C39 175.82(9) . . ?
N4 Y2 C40 144.30(11) . . ?
N4 Y2 C41 115.96(10) . . ?
N4 Y2 C42 106.44(10) . . ?
N4 Y2 C43 117.08(12) . . ?
N4 Y2 C44 145.75(12) . . ?
C39 Y2 Y1 35.06(7) . . ?
C40 Y2 Y1 36.34(8) . . ?
C40 Y2 C39 33.04(12) . . ?
C40 Y2 C41 34.80(12) . . ?
C40 Y2 C42 60.75(11) . . ?
C40 Y2 C44 60.69(12) . . ?
C41 Y2 Y1 35.98(8) . . ?
C41 Y2 C39 60.14(11) . . ?
C41 Y2 C42 33.91(13) . . ?
C41 Y2 C44 72.11(11) . . ?
C42 Y2 Y1 34.44(7) . . ?
C42 Y2 C39 69.50(10) . . ?
C43 Y2 Y1 35.95(8) . . ?
C43 Y2 C39 60.23(12) . . ?
C43 Y2 C40 72.27(12) . . ?
C43 Y2 C41 61.59(12) . . ?
C43 Y2 C42 33.84(14) . . ?
C43 Y2 C44 34.41(14) . . ?
C44 Y2 Y1 36.15(8) . . ?
C44 Y2 C39 33.41(13) . . ?
C44 Y2 C42 60.37(12) . . ?
C2 N1 Y1 133.1(2) . . ?
C2 N1 C6 121.6(3) . . ?
C6 N1 Y1 104.71(17) . . ?
C4 N2 Y1 131.7(2) . . ?
C4 N2 C22 119.2(2) . . ?
C22 N2 Y1 108.72(17) . . ?
C47 N3 Y2 132.1(2) . . ?
C47 N3 C51 116.9(3) . . ?
C51 N3 Y2 110.94(18) . . ?
C49 N4 Y2 132.3(2) . . ?
C49 N4 C67 115.7(3) . . ?
C67 N4 Y2 111.91(18) . . ?
H1A C1 H1B 109.5 . . ?
H1A C1 H1C 109.5 . . ?
H1B C1 H1C 109.5 . . ?
C2 C1 H1A 109.5 . . ?
C2 C1 H1B 109.5 . . ?
C2 C1 H1C 109.5 . . ?
N1 C2 C1 121.2(3) . . ?
N1 C2 C3 123.3(3) . . ?
C3 C2 C1 115.5(3) . . ?
C2 C3 H3 114.8 . . ?
C2 C3 C4 130.3(3) . . ?
C4 C3 H3 114.8 . . ?
N2 C4 C3 124.5(3) . . ?
N2 C4 C5 121.1(3) . . ?
C3 C4 C5 114.4(3) . . ?
C4 C5 H5A 109.5 . . ?
C4 C5 H5B 109.5 . . ?
C4 C5 H5C 109.5 . . ?
H5A C5 H5B 109.5 . . ?
H5A C5 H5C 109.5 . . ?
H5B C5 H5C 109.5 . . ?
C7 C6 N1 119.5(3) . . ?
C11 C6 N1 119.5(3) . . ?
C11 C6 C7 120.3(3) . . ?
C6 C7 C12 120.9(3) . . ?
C8 C7 C6 117.9(3) . . ?
C8 C7 C12 121.1(3) . . ?
C7 C8 H8 119.2 . . ?
C9 C8 C7 121.7(4) . . ?
C9 C8 H8 119.2 . . ?
C8 C9 H9 120.0 . . ?
C8 C9 C10 120.0(4) . . ?
C10 C9 H9 120.0 . . ?
C9 C10 H10 119.2 . . ?
C9 C10 C11 121.6(4) . . ?
C11 C10 H10 119.2 . . ?
C6 C11 C17 121.4(3) . . ?
C10 C11 C6 118.3(3) . . ?
C10 C11 C17 120.3(3) . . ?
C7 C12 H12 106.8 . . ?
C7 C12 C13 113.2(3) . . ?
C13 C12 H12 106.8 . . ?
C15 C12 C7 111.0(3) . . ?
C15 C12 H12 106.8 . . ?
C15 C12 C13 111.9(3) . . ?
C12 C13 H13A 108.8 . . ?
C12 C13 H13B 108.8 . . ?
H13A C13 H13B 107.7 . . ?
C14 C13 C12 113.8(4) . . ?
C14 C13 H13A 108.8 . . ?
C14 C13 H13B 108.8 . . ?
C13 C14 H14A 109.5 . . ?
C13 C14 H14B 109.5 . . ?
C13 C14 H14C 109.5 . . ?
H14A C14 H14B 109.5 . . ?
H14A C14 H14C 109.5 . . ?
H14B C14 H14C 109.5 . . ?
C12 C15 H15A 108.6 . . ?
C12 C15 H15B 108.6 . . ?
C12 C15 C16 114.6(4) . . ?
H15A C15 H15B 107.6 . . ?
C16 C15 H15A 108.6 . . ?
C16 C15 H15B 108.6 . . ?
C15 C16 H16A 109.5 . . ?
C15 C16 H16B 109.5 . . ?
C15 C16 H16C 109.5 . . ?
H16A C16 H16B 109.5 . . ?
H16A C16 H16C 109.5 . . ?
H16B C16 H16C 109.5 . . ?
C11 C17 H17 107.5 . . ?
C11 C17 C18 113.2(3) . . ?
C11 C17 C20 110.3(3) . . ?
C18 C17 H17 107.5 . . ?
C20 C17 H17 107.5 . . ?
C20 C17 C18 110.5(3) . . ?
C17 C18 H18A 108.6 . . ?
C17 C18 H18B 108.6 . . ?
H18A C18 H18B 107.6 . . ?
C19 C18 C17 114.8(3) . . ?
C19 C18 H18A 108.6 . . ?
C19 C18 H18B 108.6 . . ?
C18 C19 H19A 109.5 . . ?
C18 C19 H19B 109.5 . . ?
C18 C19 H19C 109.5 . . ?
H19A C19 H19B 109.5 . . ?
H19A C19 H19C 109.5 . . ?
H19B C19 H19C 109.5 . . ?
C17 C20 H20A 108.8 . . ?
C17 C20 H20B 108.8 . . ?
H20A C20 H20B 107.7 . . ?
C21 C20 C17 113.7(4) . . ?
C21 C20 H20A 108.8 . . ?
C21 C20 H20B 108.8 . . ?
C20 C21 H21A 109.5 . . ?
C20 C21 H21B 109.5 . . ?
C20 C21 H21C 109.5 . . ?
H21A C21 H21B 109.5 . . ?
H21A C21 H21C 109.5 . . ?
H21B C21 H21C 109.5 . . ?
C23 C22 N2 119.1(3) . . ?
C27 C22 N2 119.9(3) . . ?
C27 C22 C23 120.9(3) . . ?
C22 C23 C28 121.8(3) . . ?
C24 C23 C22 117.6(3) . . ?
C24 C23 C28 120.6(3) . . ?
C23 C24 H24 119.1 . . ?
C25 C24 C23 121.8(3) . . ?
C25 C24 H24 119.1 . . ?
C24 C25 H25 120.1 . . ?
C26 C25 C24 119.9(3) . . ?
C26 C25 H25 120.1 . . ?
C25 C26 H26 119.3 . . ?
C25 C26 C27 121.4(3) . . ?
C27 C26 H26 119.3 . . ?
C22 C27 C33 122.1(3) . . ?
C26 C27 C22 118.3(3) . . ?
C26 C27 C33 119.6(3) . . ?
C23 C28 H28 106.8 . . ?
C23 C28 C29 112.8(3) . . ?
C23 C28 C31 112.1(3) . . ?
C29 C28 H28 106.8 . . ?
C29 C28 C31 111.1(3) . . ?
C31 C28 H28 106.8 . . ?
C28 C29 H29A 108.5 . . ?
C28 C29 H29B 108.5 . . ?
H29A C29 H29B 107.5 . . ?
C30 C29 C28 115.0(3) . . ?
C30 C29 H29A 108.5 . . ?
C30 C29 H29B 108.5 . . ?
C29 C30 H30A 109.5 . . ?
C29 C30 H30B 109.5 . . ?
C29 C30 H30C 109.5 . . ?
H30A C30 H30B 109.5 . . ?
H30A C30 H30C 109.5 . . ?
H30B C30 H30C 109.5 . . ?
C28 C31 H31A 108.7 . . ?
C28 C31 H31B 108.7 . . ?
H31A C31 H31B 107.6 . . ?
C32 C31 C28 114.0(3) . . ?
C32 C31 H31A 108.7 . . ?
C32 C31 H31B 108.7 . . ?
C31 C32 H32A 109.5 . . ?
C31 C32 H32B 109.5 . . ?
C31 C32 H32C 109.5 . . ?
H32A C32 H32B 109.5 . . ?
H32A C32 H32C 109.5 . . ?
H32B C32 H32C 109.5 . . ?
C27 C33 H33 106.1 . . ?
C27 C33 C34 113.0(3) . . ?
C27 C33 C36 111.0(3) . . ?
C34 C33 H33 106.1 . . ?
C34 C33 C36 113.8(3) . . ?
C36 C33 H33 106.1 . . ?
C33 C34 H34A 108.3 . . ?
C33 C34 H34B 108.3 . . ?
C33 C34 C35 115.8(4) . . ?
H34A C34 H34B 107.4 . . ?
C35 C34 H34A 108.3 . . ?
C35 C34 H34B 108.3 . . ?
C34 C35 H35A 109.5 . . ?
C34 C35 H35B 109.5 . . ?
C34 C35 H35C 109.5 . . ?
H35A C35 H35B 109.5 . . ?
H35A C35 H35C 109.5 . . ?
H35B C35 H35C 109.5 . . ?
C33 C36 H36A 108.9 . . ?
C33 C36 H36B 108.9 . . ?
H36A C36 H36B 107.7 . . ?
C37 C36 C33 113.4(3) . . ?
C37 C36 H36A 108.9 . . ?
C37 C36 H36B 108.9 . . ?
C36 C37 H37A 109.5 . . ?
C36 C37 H37B 109.5 . . ?
C36 C37 H37C 109.5 . . ?
H37A C37 H37B 109.5 . . ?
H37A C37 H37C 109.5 . . ?
H37B C37 H37C 109.5 . . ?
H38A C38 H38B 109.5 . . ?
H38A C38 H38C 109.5 . . ?
H38B C38 H38C 109.5 . . ?
C39 C38 H38A 109.5 . . ?
C39 C38 H38B 109.5 . . ?
C39 C38 H38C 109.5 . . ?
Y1 C39 Y2 106.77(13) . . ?
C38 C39 Y1 131.6(2) . . ?
C38 C39 Y2 121.6(2) . . ?
C40 C39 Y1 76.94(19) . . ?
C40 C39 Y2 67.41(19) . . ?
C40 C39 C38 119.4(4) . . ?
C40 C39 C44 117.1(3) . . ?
C44 C39 Y1 76.09(19) . . ?
C44 C39 Y2 67.97(19) . . ?
C44 C39 C38 121.1(4) . . ?
Y1 C40 H40 119(2) . . ?
Y2 C40 Y1 108.62(13) . . ?
Y2 C40 H40 131(2) . . ?
C39 C40 Y1 69.19(18) . . ?
C39 C40 Y2 79.6(2) . . ?
C39 C40 C41 121.4(3) . . ?
C39 C40 H40 127(3) . . ?
C41 C40 Y1 72.49(18) . . ?
C41 C40 Y2 72.76(19) . . ?
C41 C40 H40 110(2) . . ?
Y1 C41 H41 122(2) . . ?
Y2 C41 Y1 109.00(13) . . ?
Y2 C41 H41 129(2) . . ?
C40 C41 Y1 73.68(18) . . ?
C40 C41 Y2 72.44(19) . . ?
C40 C41 C42 120.1(3) . . ?
C40 C41 H41 118(2) . . ?
C42 C41 Y1 68.69(18) . . ?
C42 C41 Y2 77.87(19) . . ?
C42 C41 H41 121(2) . . ?
Y1 C42 Y2 108.18(12) . . ?
C41 C42 Y1 76.51(19) . . ?
C41 C42 Y2 68.22(17) . . ?
C41 C42 C45 121.4(4) . . ?
C43 C42 Y1 76.7(2) . . ?
C43 C42 Y2 67.90(18) . . ?
C43 C42 C41 116.8(3) . . ?
C43 C42 C45 119.5(4) . . ?
C45 C42 Y1 130.9(2) . . ?
C45 C42 Y2 120.9(2) . . ?
Y1 C43 H43 110(3) . . ?
Y2 C43 Y1 109.23(14) . . ?
Y2 C43 H43 140(3) . . ?
C42 C43 Y1 68.67(19) . . ?
C42 C43 Y2 78.26(19) . . ?
C42 C43 H43 112(3) . . ?
C44 C43 Y1 73.2(2) . . ?
C44 C43 Y2 73.64(19) . . ?
C44 C43 C42 120.8(3) . . ?
C44 C43 H43 123(3) . . ?
Y1 C44 H44 119(2) . . ?
Y2 C44 Y1 108.49(14) . . ?
Y2 C44 H44 132(2) . . ?
C39 C44 Y1 69.45(19) . . ?
C39 C44 Y2 78.62(19) . . ?
C39 C44 H44 117(2) . . ?
C43 C44 Y1 73.2(2) . . ?
C43 C44 Y2 72.0(2) . . ?
C43 C44 C39 121.0(3) . . ?
C43 C44 H44 121(2) . . ?
C42 C45 H45A 109.5 . . ?
C42 C45 H45B 109.5 . . ?
C42 C45 H45C 109.5 . . ?
H45A C45 H45B 109.5 . . ?
H45A C45 H45C 109.5 . . ?
H45B C45 H45C 109.5 . . ?
H46A C46 H46B 109.5 . . ?
H46A C46 H46C 109.5 . . ?
H46B C46 H46C 109.5 . . ?
C47 C46 H46A 109.5 . . ?
C47 C46 H46B 109.5 . . ?
C47 C46 H46C 109.5 . . ?
N3 C47 C46 120.8(3) . . ?
N3 C47 C48 125.5(3) . . ?
C48 C47 C46 113.7(3) . . ?
C47 C48 H48 115.3 . . ?
C47 C48 C49 129.4(3) . . ?
C49 C48 H48 115.3 . . ?
N4 C49 C48 124.4(3) . . ?
N4 C49 C50 120.6(3) . . ?
C48 C49 C50 114.9(3) . . ?
C49 C50 H50A 109.5 . . ?
C49 C50 H50B 109.5 . . ?
C49 C50 H50C 109.5 . . ?
H50A C50 H50B 109.5 . . ?
H50A C50 H50C 109.5 . . ?
H50B C50 H50C 109.5 . . ?
C52 C51 N3 121.0(3) . . ?
C52 C51 C56 120.5(3) . . ?
C56 C51 N3 118.4(3) . . ?
C51 C52 C57 121.8(3) . . ?
C53 C52 C51 118.1(4) . . ?
C53 C52 C57 120.1(4) . . ?
C52 C53 H53 119.1 . . ?
C54 C53 C52 121.9(5) . . ?
C54 C53 H53 119.1 . . ?
C53 C54 H54 120.1 . . ?
C55 C54 C53 119.8(4) . . ?
C55 C54 H54 120.1 . . ?
C54 C55 H55 119.4 . . ?
C54 C55 C56 121.3(4) . . ?
C56 C55 H55 119.4 . . ?
C51 C56 C55 118.3(4) . . ?
C51 C56 C62 122.3(4) . . ?
C55 C56 C62 119.4(4) . . ?
C52 C57 H57 110.1 . . ?
C52 C57 C58 114.3(4) . . ?
C52 C57 C60 106.4(5) . . ?
C58 C57 H57 110.1 . . ?
C60 C57 H57 110.1 . . ?
C60 C57 C58 105.8(4) . . ?
C57 C58 H58A 107.2 . . ?
C57 C58 H58B 107.2 . . ?
H58A C58 H58B 106.9 . . ?
C59 C58 C57 120.4(6) . . ?
C59 C58 H58A 107.2 . . ?
C59 C58 H58B 107.2 . . ?
C58 C59 H59A 109.5 . . ?
C58 C59 H59B 109.5 . . ?
C58 C59 H59C 109.5 . . ?
H59A C59 H59B 109.5 . . ?
H59A C59 H59C 109.5 . . ?
H59B C59 H59C 109.5 . . ?
C57 C60 H60A 106.4 . . ?
C57 C60 H60B 106.4 . . ?
H60A C60 H60B 106.4 . . ?
C61 C60 C57 123.9(8) . . ?
C61 C60 H60A 106.4 . . ?
C61 C60 H60B 106.4 . . ?
C60 C61 H61A 109.5 . . ?
C60 C61 H61B 109.5 . . ?
C60 C61 H61C 109.5 . . ?
H61A C61 H61B 109.5 . . ?
H61A C61 H61C 109.5 . . ?
H61B C61 H61C 109.5 . . ?
C56 C62 H62 107.9 . . ?
C56 C62 C63 109.5(4) . . ?
C56 C62 C65 111.7(4) . . ?
C63 C62 H62 107.9 . . ?
C63 C62 C65 111.9(4) . . ?
C65 C62 H62 107.9 . . ?
C62 C63 H63A 107.4 . . ?
C62 C63 H63B 107.4 . . ?
H63A C63 H63B 106.9 . . ?
C64 C63 C62 119.9(5) . . ?
C64 C63 H63A 107.4 . . ?
C64 C63 H63B 107.4 . . ?
C63 C64 H64A 109.5 . . ?
C63 C64 H64B 109.5 . . ?
C63 C64 H64C 109.5 . . ?
H64A C64 H64B 109.5 . . ?
H64A C64 H64C 109.5 . . ?
H64B C64 H64C 109.5 . . ?
C62 C65 H65A 108.7 . . ?
C62 C65 H65B 108.7 . . ?
H65A C65 H65B 107.6 . . ?
C66 C65 C62 114.3(5) . . ?
C66 C65 H65A 108.7 . . ?
C66 C65 H65B 108.7 . . ?
C65 C66 H66A 109.5 . . ?
C65 C66 H66B 109.5 . . ?
C65 C66 H66C 109.5 . . ?
H66A C66 H66B 109.5 . . ?
H66A C66 H66C 109.5 . . ?
H66B C66 H66C 109.5 . . ?
C68 C67 N4 119.1(3) . . ?
C72 C67 N4 119.1(3) . . ?
C72 C67 C68 121.7(4) . . ?
C67 C68 C73 121.2(3) . . ?
C69 C68 C67 117.3(5) . . ?
C69 C68 C73 121.2(4) . . ?
C68 C69 H69 118.9 . . ?
C70 C69 C68 122.1(5) . . ?
C70 C69 H69 118.9 . . ?
C69 C70 H70 119.8 . . ?
C69 C70 C71 120.4(4) . . ?
C71 C70 H70 119.8 . . ?
C70 C71 H71 119.7 . . ?
C70 C71 C72 120.6(5) . . ?
C72 C71 H71 119.7 . . ?
C67 C72 C71 117.9(4) . . ?
C67 C72 C78 121.0(4) . . ?
C71 C72 C78 121.0(4) . . ?
C68 C73 H73 104.8 . . ?
C74 C73 C68 112.5(5) . . ?
C74 C73 H73 104.8 . . ?
C76 C73 C68 114.0(4) . . ?
C76 C73 H73 104.8 . . ?
C76 C73 C74 114.5(4) . . ?
C73 C74 H74A 108.3 . . ?
C73 C74 H74B 108.3 . . ?
H74A C74 H74B 107.4 . . ?
C75 C74 C73 115.8(4) . . ?
C75 C74 H74A 108.3 . . ?
C75 C74 H74B 108.3 . . ?
C74 C75 H75A 109.5 . . ?
C74 C75 H75B 109.5 . . ?
C74 C75 H75C 109.5 . . ?
H75A C75 H75B 109.5 . . ?
H75A C75 H75C 109.5 . . ?
H75B C75 H75C 109.5 . . ?
C73 C76 H76A 109.0 . . ?
C73 C76 H76B 109.0 . . ?
C73 C76 C77 113.0(6) . . ?
H76A C76 H76B 107.8 . . ?
C77 C76 H76A 109.0 . . ?
C77 C76 H76B 109.0 . . ?
C76 C77 H77A 109.5 . . ?
C76 C77 H77B 109.5 . . ?
C76 C77 H77C 109.5 . . ?
H77A C77 H77B 109.5 . . ?
H77A C77 H77C 109.5 . . ?
H77B C77 H77C 109.5 . . ?
C72 C78 H78 106.0 . . ?
C72 C78 C81 114.4(4) . . ?
C79 C78 C72 110.3(5) . . ?
C79 C78 H78 106.0 . . ?
C79 C78 C81 113.5(4) . . ?
C81 C78 H78 106.0 . . ?
C78 C79 H79A 107.6 . . ?
C78 C79 H79B 107.6 . . ?
C78 C79 C80 118.8(5) . . ?
H79A C79 H79B 107.0 . . ?
C80 C79 H79A 107.6 . . ?
C80 C79 H79B 107.6 . . ?
C79 C80 H80A 109.5 . . ?
C79 C80 H80B 109.5 . . ?
C79 C80 H80C 109.5 . . ?
H80A C80 H80B 109.5 . . ?
H80A C80 H80C 109.5 . . ?
H80B C80 H80C 109.5 . . ?
C78 C81 H81A 108.8 . . ?
C78 C81 H81B 108.8 . . ?
H81A C81 H81B 107.7 . . ?
C82 C81 C78 113.9(6) . . ?
C82 C81 H81A 108.8 . . ?
C82 C81 H81B 108.8 . . ?
C81 C82 H82A 109.5 . . ?
C81 C82 H82B 109.5 . . ?
C81 C82 H82C 109.5 . . ?
H82A C82 H82B 109.5 . . ?
H82A C82 H82C 109.5 . . ?
H82B C82 H82C 109.5 . . ?

loop_
_geom_bond_atom_site_label_1
_geom_bond_atom_site_label_2
_geom_bond_distance
_geom_bond_site_symmetry_2
_geom_bond_publ_flag
Y1 Y2 4.0210(4) . ?
Y1 N1 2.378(2) . ?
Y1 N2 2.392(2) . ?
Y1 C39 2.413(3) . ?
Y1 C40 2.514(3) . ?
Y1 C41 2.498(3) . ?
Y1 C42 2.394(3) . ?
Y1 C43 2.500(4) . ?
Y1 C44 2.501(3) . ?
Y2 N3 2.408(2) . ?
Y2 N4 2.414(3) . ?
Y2 C39 2.595(3) . ?
Y2 C40 2.436(3) . ?
Y2 C41 2.441(3) . ?
Y2 C42 2.569(3) . ?
Y2 C43 2.432(3) . ?
Y2 C44 2.454(4) . ?
N1 C2 1.330(4) . ?
N1 C6 1.429(4) . ?
N2 C4 1.324(4) . ?
N2 C22 1.442(4) . ?
N3 C47 1.331(4) . ?
N3 C51 1.443(4) . ?
N4 C49 1.340(4) . ?
N4 C67 1.430(4) . ?
C1 H1A 0.9800 . ?
C1 H1B 0.9800 . ?
C1 H1C 0.9800 . ?
C1 C2 1.510(4) . ?
C2 C3 1.402(4) . ?
C3 H3 0.9500 . ?
C3 C4 1.408(5) . ?
C4 C5 1.514(4) . ?
C5 H5A 0.9800 . ?
C5 H5B 0.9800 . ?
C5 H5C 0.9800 . ?
C6 C7 1.421(4) . ?
C6 C11 1.415(4) . ?
C7 C8 1.393(5) . ?
C7 C12 1.526(5) . ?
C8 H8 0.9500 . ?
C8 C9 1.372(6) . ?
C9 H9 0.9500 . ?
C9 C10 1.375(6) . ?
C10 H10 0.9500 . ?
C10 C11 1.389(5) . ?
C11 C17 1.515(5) . ?
C12 H12 1.0000 . ?
C12 C13 1.536(5) . ?
C12 C15 1.518(6) . ?
C13 H13A 0.9900 . ?
C13 H13B 0.9900 . ?
C13 C14 1.518(6) . ?
C14 H14A 0.9800 . ?
C14 H14B 0.9800 . ?
C14 H14C 0.9800 . ?
C15 H15A 0.9900 . ?
C15 H15B 0.9900 . ?
C15 C16 1.527(6) . ?
C16 H16A 0.9800 . ?
C16 H16B 0.9800 . ?
C16 H16C 0.9800 . ?
C17 H17 1.0000 . ?
C17 C18 1.541(5) . ?
C17 C20 1.536(5) . ?
C18 H18A 0.9900 . ?
C18 H18B 0.9900 . ?
C18 C19 1.504(6) . ?
C19 H19A 0.9800 . ?
C19 H19B 0.9800 . ?
C19 H19C 0.9800 . ?
C20 H20A 0.9900 . ?
C20 H20B 0.9900 . ?
C20 C21 1.518(6) . ?
C21 H21A 0.9800 . ?
C21 H21B 0.9800 . ?
C21 H21C 0.9800 . ?
C22 C23 1.413(4) . ?
C22 C27 1.406(4) . ?
C23 C24 1.398(5) . ?
C23 C28 1.526(5) . ?
C24 H24 0.9500 . ?
C24 C25 1.374(5) . ?
C25 H25 0.9500 . ?
C25 C26 1.369(5) . ?
C26 H26 0.9500 . ?
C26 C27 1.397(5) . ?
C27 C33 1.519(5) . ?
C28 H28 1.0000 . ?
C28 C29 1.535(5) . ?
C28 C31 1.539(5) . ?
C29 H29A 0.9900 . ?
C29 H29B 0.9900 . ?
C29 C30 1.530(6) . ?
C30 H30A 0.9800 . ?
C30 H30B 0.9800 . ?
C30 H30C 0.9800 . ?
C31 H31A 0.9900 . ?
C31 H31B 0.9900 . ?
C31 C32 1.515(6) . ?
C32 H32A 0.9800 . ?
C32 H32B 0.9800 . ?
C32 H32C 0.9800 . ?
C33 H33 1.0000 . ?
C33 C34 1.534(5) . ?
C33 C36 1.539(5) . ?
C34 H34A 0.9900 . ?
C34 H34B 0.9900 . ?
C34 C35 1.538(7) . ?
C35 H35A 0.9800 . ?
C35 H35B 0.9800 . ?
C35 H35C 0.9800 . ?
C36 H36A 0.9900 . ?
C36 H36B 0.9900 . ?
C36 C37 1.522(6) . ?
C37 H37A 0.9800 . ?
C37 H37B 0.9800 . ?
C37 H37C 0.9800 . ?
C38 H38A 0.9800 . ?
C38 H38B 0.9800 . ?
C38 H38C 0.9800 . ?
C38 C39 1.519(5) . ?
C39 C40 1.439(5) . ?
C39 C44 1.458(6) . ?
C40 C41 1.458(5) . ?
C40 H40 0.82(4) . ?
C41 C42 1.466(5) . ?
C41 H41 0.99(4) . ?
C42 C43 1.461(6) . ?
C42 C45 1.513(5) . ?
C43 C44 1.445(6) . ?
C43 H43 0.84(5) . ?
C44 H44 0.98(4) . ?
C45 H45A 0.9800 . ?
C45 H45B 0.9800 . ?
C45 H45C 0.9800 . ?
C46 H46A 0.9800 . ?
C46 H46B 0.9800 . ?
C46 H46C 0.9800 . ?
C46 C47 1.531(4) . ?
C47 C48 1.394(5) . ?
C48 H48 0.9500 . ?
C48 C49 1.401(4) . ?
C49 C50 1.513(5) . ?
C50 H50A 0.9800 . ?
C50 H50B 0.9800 . ?
C50 H50C 0.9800 . ?
C51 C52 1.394(5) . ?
C51 C56 1.401(5) . ?
C52 C53 1.392(6) . ?
C52 C57 1.537(6) . ?
C53 H53 0.9500 . ?
C53 C54 1.367(7) . ?
C54 H54 0.9500 . ?
C54 C55 1.353(8) . ?
C55 H55 0.9500 . ?
C55 C56 1.404(6) . ?
C56 C62 1.503(6) . ?
C57 H57 1.0000 . ?
C57 C58 1.606(7) . ?
C57 C60 1.538(9) . ?
C58 H58A 0.9900 . ?
C58 H58B 0.9900 . ?
C58 C59 1.381(9) . ?
C59 H59A 0.9800 . ?
C59 H59B 0.9800 . ?
C59 H59C 0.9800 . ?
C60 H60A 0.9900 . ?
C60 H60B 0.9900 . ?
C60 C61 1.343(10) . ?
C61 H61A 0.9800 . ?
C61 H61B 0.9800 . ?
C61 H61C 0.9800 . ?
C62 H62 1.0000 . ?
C62 C63 1.535(8) . ?
C62 C65 1.598(7) . ?
C63 H63A 0.9900 . ?
C63 H63B 0.9900 . ?
C63 C64 1.488(8) . ?
C64 H64A 0.9800 . ?
C64 H64B 0.9800 . ?
C64 H64C 0.9800 . ?
C65 H65A 0.9900 . ?
C65 H65B 0.9900 . ?
C65 C66 1.472(7) . ?
C66 H66A 0.9800 . ?
C66 H66B 0.9800 . ?
C66 H66C 0.9800 . ?
C67 C68 1.413(6) . ?
C67 C72 1.379(6) . ?
C68 C69 1.385(6) . ?
C68 C73 1.587(7) . ?
C69 H69 0.9500 . ?
C69 C70 1.355(8) . ?
C70 H70 0.9500 . ?
C70 C71 1.369(8) . ?
C71 H71 0.9500 . ?
C71 C72 1.414(6) . ?
C72 C78 1.487(7) . ?
C73 H73 1.0000 . ?
C73 C74 1.541(7) . ?
C73 C76 1.499(8) . ?
C74 H74A 0.9900 . ?
C74 H74B 0.9900 . ?
C74 C75 1.495(7) . ?
C75 H75A 0.9800 . ?
C75 H75B 0.9800 . ?
C75 H75C 0.9800 . ?
C76 H76A 0.9900 . ?
C76 H76B 0.9900 . ?
C76 C77 1.552(9) . ?
C77 H77A 0.9800 . ?
C77 H77B 0.9800 . ?
C77 H77C 0.9800 . ?
C78 H78 1.0000 . ?
C78 C79 1.413(8) . ?
C78 C81 1.578(8) . ?
C79 H79A 0.9900 . ?
C79 H79B 0.9900 . ?
C79 C80 1.523(8) . ?
C80 H80A 0.9800 . ?
C80 H80B 0.9800 . ?
C80 H80C 0.9800 . ?
C81 H81A 0.9900 . ?
C81 H81B 0.9900 . ?
C81 C82 1.411(9) . ?
C82 H82A 0.9800 . ?
C82 H82B 0.9800 . ?
C82 H82C 0.9800 . ?

loop_
_geom_torsion_atom_site_label_1
_geom_torsion_atom_site_label_2
_geom_torsion_atom_site_label_3
_geom_torsion_atom_site_label_4
_geom_torsion
_geom_torsion_site_symmetry_1
_geom_torsion_site_symmetry_2
_geom_torsion_site_symmetry_3
_geom_torsion_site_symmetry_4
_geom_torsion_publ_flag
Y1 N1 C2 C1 176.8(2) . . . . ?
Y1 N1 C2 C3 -3.4(5) . . . . ?
Y1 N1 C6 C7 77.4(3) . . . . ?
Y1 N1 C6 C11 -93.5(3) . . . . ?
Y1 N2 C4 C3 -4.1(5) . . . . ?
Y1 N2 C4 C5 175.3(2) . . . . ?
Y1 N2 C22 C23 80.7(3) . . . . ?
Y1 N2 C22 C27 -95.4(3) . . . . ?
Y1 C39 C40 Y2 114.67(10) . . . . ?
Y1 C39 C40 C41 52.4(3) . . . . ?
Y1 C39 C44 Y2 -114.89(11) . . . . ?
Y1 C39 C44 C43 -54.2(3) . . . . ?
Y1 C40 C41 Y2 116.65(11) . . . . ?
Y1 C40 C41 C42 52.6(3) . . . . ?
Y1 C41 C42 Y2 116.19(11) . . . . ?
Y1 C41 C42 C43 67.2(3) . . . . ?
Y1 C41 C42 C45 -130.0(3) . . . . ?
Y1 C42 C43 Y2 116.25(11) . . . . ?
Y1 C42 C43 C44 53.6(3) . . . . ?
Y1 C43 C44 Y2 116.55(11) . . . . ?
Y1 C43 C44 C39 52.5(3) . . . . ?
Y2 N3 C47 C46 -179.7(2) . . . . ?
Y2 N3 C47 C48 0.0(5) . . . . ?
Y2 N3 C51 C52 96.6(3) . . . . ?
Y2 N3 C51 C56 -81.8(3) . . . . ?
Y2 N4 C49 C48 1.1(5) . . . . ?
Y2 N4 C49 C50 -177.6(2) . . . . ?
Y2 N4 C67 C68 93.2(3) . . . . ?
Y2 N4 C67 C72 -84.3(4) . . . . ?
Y2 C39 C40 Y1 -114.67(10) . . . . ?
Y2 C39 C40 C41 -62.2(3) . . . . ?
Y2 C39 C44 Y1 114.89(11) . . . . ?
Y2 C39 C44 C43 60.7(3) . . . . ?
Y2 C40 C41 Y1 -116.65(11) . . . . ?
Y2 C40 C41 C42 -64.0(3) . . . . ?
Y2 C41 C42 Y1 -116.19(11) . . . . ?
Y2 C41 C42 C43 -49.0(3) . . . . ?
Y2 C41 C42 C45 113.8(3) . . . . ?
Y2 C42 C43 Y1 -116.25(11) . . . . ?
Y2 C42 C43 C44 -62.7(3) . . . . ?
Y2 C43 C44 Y1 -116.55(11) . . . . ?
Y2 C43 C44 C39 -64.1(3) . . . . ?
N1 C2 C3 C4 2.6(6) . . . . ?
N1 C6 C7 C8 -167.0(3) . . . . ?
N1 C6 C7 C12 14.7(5) . . . . ?
N1 C6 C11 C10 166.3(3) . . . . ?
N1 C6 C11 C17 -11.7(4) . . . . ?
N2 C22 C23 C24 -174.5(3) . . . . ?
N2 C22 C23 C28 7.8(4) . . . . ?
N2 C22 C27 C26 174.3(3) . . . . ?
N2 C22 C27 C33 -6.8(4) . . . . ?
N3 C47 C48 C49 2.3(6) . . . . ?
N3 C51 C52 C53 -180.0(3) . . . . ?
N3 C51 C52 C57 1.0(5) . . . . ?
N3 C51 C56 C55 -179.3(3) . . . . ?
N3 C51 C56 C62 1.1(5) . . . . ?
N4 C67 C68 C69 -178.3(3) . . . . ?
N4 C67 C68 C73 7.6(5) . . . . ?
N4 C67 C72 C71 179.5(4) . . . . ?
N4 C67 C72 C78 3.1(6) . . . . ?
C1 C2 C3 C4 -177.6(3) . . . . ?
C2 N1 C6 C7 -110.6(3) . . . . ?
C2 N1 C6 C11 78.6(4) . . . . ?
C2 C3 C4 N2 1.3(6) . . . . ?
C2 C3 C4 C5 -178.2(3) . . . . ?
C4 N2 C22 C23 -105.8(3) . . . . ?
C4 N2 C22 C27 78.1(4) . . . . ?
C6 N1 C2 C1 7.3(5) . . . . ?
C6 N1 C2 C3 -172.9(3) . . . . ?
C6 C7 C8 C9 0.1(6) . . . . ?
C6 C7 C12 C13 -163.3(3) . . . . ?
C6 C7 C12 C15 69.9(4) . . . . ?
C6 C11 C17 C18 -142.2(3) . . . . ?
C6 C11 C17 C20 93.4(4) . . . . ?
C7 C6 C11 C10 -4.5(5) . . . . ?
C7 C6 C11 C17 177.5(3) . . . . ?
C7 C8 C9 C10 -3.4(7) . . . . ?
C7 C12 C13 C14 174.8(4) . . . . ?
C7 C12 C15 C16 59.3(5) . . . . ?
C8 C7 C12 C13 18.5(5) . . . . ?
C8 C7 C12 C15 -108.3(4) . . . . ?
C8 C9 C10 C11 2.7(7) . . . . ?
C9 C10 C11 C6 1.2(6) . . . . ?
C9 C10 C11 C17 179.3(4) . . . . ?
C10 C11 C17 C18 39.9(5) . . . . ?
C10 C11 C17 C20 -84.6(4) . . . . ?
C11 C6 C7 C8 3.8(5) . . . . ?
C11 C6 C7 C12 -174.5(3) . . . . ?
C11 C17 C18 C19 56.3(5) . . . . ?
C11 C17 C20 C21 -169.9(4) . . . . ?
C12 C7 C8 C9 178.4(4) . . . . ?
C13 C12 C15 C16 -68.2(5) . . . . ?
C15 C12 C13 C14 -58.9(5) . . . . ?
C18 C17 C20 C21 64.2(5) . . . . ?
C20 C17 C18 C19 -179.4(4) . . . . ?
C22 N2 C4 C3 -175.9(3) . . . . ?
C22 N2 C4 C5 3.6(5) . . . . ?
C22 C23 C24 C25 -0.1(5) . . . . ?
C22 C23 C28 C29 -161.2(3) . . . . ?
C22 C23 C28 C31 72.5(4) . . . . ?
C22 C27 C33 C34 102.0(4) . . . . ?
C22 C27 C33 C36 -128.9(3) . . . . ?
C23 C22 C27 C26 -1.7(5) . . . . ?
C23 C22 C27 C33 177.1(3) . . . . ?
C23 C24 C25 C26 -1.2(6) . . . . ?
C23 C28 C29 C30 176.7(4) . . . . ?
C23 C28 C31 C32 60.0(4) . . . . ?
C24 C23 C28 C29 21.2(4) . . . . ?
C24 C23 C28 C31 -105.1(4) . . . . ?
C24 C25 C26 C27 1.1(6) . . . . ?
C25 C26 C27 C22 0.4(5) . . . . ?
C25 C26 C27 C33 -178.5(3) . . . . ?
C26 C27 C33 C34 -79.2(4) . . . . ?
C26 C27 C33 C36 50.0(4) . . . . ?
C27 C22 C23 C24 1.6(4) . . . . ?
C27 C22 C23 C28 -176.1(3) . . . . ?
C27 C33 C34 C35 66.3(5) . . . . ?
C27 C33 C36 C37 165.4(3) . . . . ?
C28 C23 C24 C25 177.6(3) . . . . ?
C29 C28 C31 C32 -67.2(5) . . . . ?
C31 C28 C29 C30 -56.4(5) . . . . ?
C34 C33 C36 C37 -65.8(5) . . . . ?
C36 C33 C34 C35 -61.4(5) . . . . ?
C38 C39 C40 Y1 130.7(3) . . . . ?
C38 C39 C40 Y2 -114.7(3) . . . . ?
C38 C39 C40 C41 -176.9(3) . . . . ?
C38 C39 C44 Y1 -130.5(3) . . . . ?
C38 C39 C44 Y2 114.6(3) . . . . ?
C38 C39 C44 C43 175.3(3) . . . . ?
C39 C40 C41 Y1 -51.0(3) . . . . ?
C39 C40 C41 Y2 65.7(3) . . . . ?
C39 C40 C41 C42 1.6(5) . . . . ?
C40 C39 C44 Y1 67.2(3) . . . . ?
C40 C39 C44 Y2 -47.7(3) . . . . ?
C40 C39 C44 C43 13.0(5) . . . . ?
C40 C41 C42 Y1 -54.9(3) . . . . ?
C40 C41 C42 Y2 61.2(3) . . . . ?
C40 C41 C42 C43 12.3(5) . . . . ?
C40 C41 C42 C45 175.0(3) . . . . ?
C41 C42 C43 Y1 -67.1(3) . . . . ?
C41 C42 C43 Y2 49.1(3) . . . . ?
C41 C42 C43 C44 -13.5(5) . . . . ?
C42 C43 C44 Y1 -51.5(3) . . . . ?
C42 C43 C44 Y2 65.0(3) . . . . ?
C42 C43 C44 C39 1.0(5) . . . . ?
C44 C39 C40 Y1 -66.7(3) . . . . ?
C44 C39 C40 Y2 48.0(3) . . . . ?
C44 C39 C40 C41 -14.2(5) . . . . ?
C45 C42 C43 Y1 129.8(3) . . . . ?
C45 C42 C43 Y2 -114.0(3) . . . . ?
C45 C42 C43 C44 -176.6(3) . . . . ?
C46 C47 C48 C49 -177.9(3) . . . . ?
C47 N3 C51 C52 -85.7(4) . . . . ?
C47 N3 C51 C56 96.0(4) . . . . ?
C47 C48 C49 N4 -2.9(6) . . . . ?
C47 C48 C49 C50 175.9(3) . . . . ?
C49 N4 C67 C68 -84.5(4) . . . . ?
C49 N4 C67 C72 98.0(4) . . . . ?
C51 N3 C47 C46 3.1(4) . . . . ?
C51 N3 C47 C48 -177.2(3) . . . . ?
C51 C52 C53 C54 -0.8(7) . . . . ?
C51 C52 C57 C58 140.2(4) . . . . ?
C51 C52 C57 C60 -103.4(5) . . . . ?
C51 C56 C62 C63 -96.8(5) . . . . ?
C51 C56 C62 C65 138.8(4) . . . . ?
C52 C51 C56 C55 2.3(6) . . . . ?
C52 C51 C56 C62 -177.3(4) . . . . ?
C52 C53 C54 C55 2.6(8) . . . . ?
C52 C57 C58 C59 -49.8(8) . . . . ?
C52 C57 C60 C61 171.8(8) . . . . ?
C53 C52 C57 C58 -38.9(6) . . . . ?
C53 C52 C57 C60 77.5(6) . . . . ?
C53 C54 C55 C56 -1.9(8) . . . . ?
C54 C55 C56 C51 -0.5(7) . . . . ?
C54 C55 C56 C62 179.1(5) . . . . ?
C55 C56 C62 C63 83.6(6) . . . . ?
C55 C56 C62 C65 -40.9(6) . . . . ?
C56 C51 C52 C53 -1.7(5) . . . . ?
C56 C51 C52 C57 179.3(4) . . . . ?
C56 C62 C63 C64 168.2(5) . . . . ?
C56 C62 C65 C66 -151.4(4) . . . . ?
C57 C52 C53 C54 178.2(5) . . . . ?
C58 C57 C60 C61 -66.3(10) . . . . ?
C60 C57 C58 C59 -166.5(7) . . . . ?
C63 C62 C65 C66 85.5(5) . . . . ?
C65 C62 C63 C64 -67.5(7) . . . . ?
C67 N4 C49 C48 178.2(3) . . . . ?
C67 N4 C49 C50 -0.5(4) . . . . ?
C67 C68 C69 C70 -0.1(7) . . . . ?
C67 C68 C73 C74 -92.3(5) . . . . ?
C67 C68 C73 C76 135.1(4) . . . . ?
C67 C72 C78 C79 -87.4(6) . . . . ?
C67 C72 C78 C81 143.2(5) . . . . ?
C68 C67 C72 C71 2.1(6) . . . . ?
C68 C67 C72 C78 -174.3(4) . . . . ?
C68 C69 C70 C71 -0.2(8) . . . . ?
C68 C73 C74 C75 -74.1(5) . . . . ?
C68 C73 C76 C77 -172.1(4) . . . . ?
C69 C68 C73 C74 93.9(5) . . . . ?
C69 C68 C73 C76 -38.7(6) . . . . ?
C69 C70 C71 C72 1.5(8) . . . . ?
C70 C71 C72 C67 -2.4(7) . . . . ?
C70 C71 C72 C78 174.1(5) . . . . ?
C71 C72 C78 C79 96.3(6) . . . . ?
C71 C72 C78 C81 -33.1(7) . . . . ?
C72 C67 C68 C69 -0.9(6) . . . . ?
C72 C67 C68 C73 -175.0(4) . . . . ?
C72 C78 C79 C80 -60.5(6) . . . . ?
C72 C78 C81 C82 -164.0(6) . . . . ?
C73 C68 C69 C70 174.0(5) . . . . ?
C74 C73 C76 C77 56.3(7) . . . . ?
C76 C73 C74 C75 58.2(7) . . . . ?
C79 C78 C81 C82 68.2(7) . . . . ?
C81 C78 C79 C80 69.3(7) . . . . ?
